data_1508744
loop_
_publ_author_name
'Deng, Jun'
'Hsung, Richard P.'
'Ko, Changhong'

_publ_section_title
;
 Gassman's cationic [2 + 2] cycloadditions using temporary tethers.
;
_journal_issue 21
_journal_name_full 'Organic letters'
_journal_page_first 5562
_journal_page_last 5565
_journal_paper_doi 10.1021/ol3026796
_journal_volume 14
_journal_year 2012
_chemical_formula_moiety 'C17 H28 N2 O6'
_chemical_formula_sum 'C17 H28 N2 O6'
_chemical_formula_weight 356.41
_chemical_name_common 12168a
_chemical_name_systematic
; 
 ? 
;
_space_group_IT_number 14
_symmetry_cell_setting monoclinic
_symmetry_space_group_name_Hall '-P 2yn'
_symmetry_space_group_name_H-M 'P 1 21/n 1'
_atom_sites_solution_hydrogens geom
_atom_sites_solution_primary direct
_atom_sites_solution_secondary difmap
_audit_creation_method SHELXL-97
_cell_angle_alpha 90.00
_cell_angle_beta 93.013(1)
_cell_angle_gamma 90.00
_cell_formula_units_Z 4
_cell_length_a 8.0126(10)
_cell_length_b 10.3020(13)
_cell_length_c 21.980(3)
_cell_measurement_reflns_used 2973
_cell_measurement_temperature 173(2)
_cell_measurement_theta_max 27.46
_cell_measurement_theta_min 2.71
_cell_volume 1811.8(4)
_computing_cell_refinement 'Bruker SAINT'
_computing_data_collection 'Bruker APEX2'
_computing_data_reduction 'Bruker SAINT'
_computing_molecular_graphics 'Bruker SHELXTL'
_computing_publication_material 'Bruker SHELXTL'
_computing_structure_refinement 'SHELXL-97 (Sheldrick, 2008)'
_computing_structure_solution 'SHELXS-97 (Sheldrick, 2008)'
_diffrn_ambient_temperature 173(2)
_diffrn_measured_fraction_theta_full 0.997
_diffrn_measured_fraction_theta_max 0.997
_diffrn_measurement_device_type 'Bruker APEX-II CCD'
_diffrn_measurement_method '\f and \w scans'
_diffrn_radiation_monochromator graphite
_diffrn_radiation_source 'sealed tube'
_diffrn_radiation_type MoK\a
_diffrn_radiation_wavelength 0.71073
_diffrn_reflns_av_R_equivalents 0.0454
_diffrn_reflns_av_sigmaI/netI 0.0350
_diffrn_reflns_limit_h_max 10
_diffrn_reflns_limit_h_min -10
_diffrn_reflns_limit_k_max 13
_diffrn_reflns_limit_k_min 0
_diffrn_reflns_limit_l_max 28
_diffrn_reflns_limit_l_min 0
_diffrn_reflns_number 21124
_diffrn_reflns_theta_full 27.49
_diffrn_reflns_theta_max 27.49
_diffrn_reflns_theta_min 1.86
_exptl_absorpt_coefficient_mu 0.099
_exptl_absorpt_correction_T_max 0.9951
_exptl_absorpt_correction_T_min 0.9805
_exptl_absorpt_correction_type multi-scan
_exptl_absorpt_process_details 'SADABS (Sheldrick, 2008/1)'
_exptl_crystal_colour colourless
_exptl_crystal_density_diffrn 1.307
_exptl_crystal_density_method 'not measured'
_exptl_crystal_description Plate
_exptl_crystal_F_000 768
_exptl_crystal_size_max 0.20
_exptl_crystal_size_mid 0.11
_exptl_crystal_size_min 0.05
_refine_diff_density_max 0.396
_refine_diff_density_min -0.271
_refine_diff_density_rms 0.043
_refine_ls_extinction_method none
_refine_ls_goodness_of_fit_ref 1.032
_refine_ls_hydrogen_treatment constr
_refine_ls_matrix_type full
_refine_ls_number_parameters 230
_refine_ls_number_reflns 4148
_refine_ls_number_restraints 0
_refine_ls_restrained_S_all 1.032
_refine_ls_R_factor_all 0.0740
_refine_ls_R_factor_gt 0.0450
_refine_ls_shift/su_max 0.000
_refine_ls_shift/su_mean 0.000
_refine_ls_structure_factor_coef Fsqd
_refine_ls_weighting_details 'calc w=1/[\s^2^(Fo^2^)+(0.0536P)^2^+0.4295P] where P=(Fo^2^+2Fc^2^)/3'
_refine_ls_weighting_scheme calc
_refine_ls_wR_factor_gt 0.1053
_refine_ls_wR_factor_ref 0.1213
_reflns_number_gt 2818
_reflns_number_total 4148
_reflns_threshold_expression >2sigma(I)
_cod_data_source_file ol3026796_si_004.cif
_cod_data_source_block 12168a
_cod_depositor_comments
;
The following automatic conversions were performed:

'_symmetry_cell_setting' value 'Monoclinic' changed to 'monoclinic'
according to /home/saulius/struct/CIF-dictionaries/cif_core.dic
dictionary named 'cif_core.dic' version 2.4.2 from 2011-04-26.

Automatic conversion script
Id: cif_fix_values 1891 2012-01-12 08:04:46Z andrius 
;
_cod_original_sg_symbol_H-M P2(1)/n
_cod_database_code 1508744

loop_
_symmetry_equiv_pos_as_xyz
'x, y, z'
'-x+1/2, y+1/2, -z+1/2'
'-x, -y, -z'
'x-1/2, -y-1/2, z-1/2'

loop_
_atom_site_label
_atom_site_type_symbol
_atom_site_fract_x
_atom_site_fract_y
_atom_site_fract_z
_atom_site_U_iso_or_equiv
_atom_site_adp_type
_atom_site_occupancy
_atom_site_symmetry_multiplicity
_atom_site_calc_flag
_atom_site_refinement_flags
O1 O 0.28925(17) 0.29263(15) 0.36046(6) 0.0490(4) Uani 1 1 d .
O2 O 0.08599(16) 0.16868(15) 0.31398(6) 0.0475(4) Uani 1 1 d .
O3 O -0.14610(15) 0.29423(13) 0.14256(6) 0.0399(3) Uani 1 1 d .
O4 O 0.00142(15) 0.41781(12) 0.07901(6) 0.0361(3) Uani 1 1 d .
O5 O 0.40677(15) 0.22927(12) 0.00701(5) 0.0366(3) Uani 1 1 d .
O6 O 0.13975(14) 0.16075(13) 0.01145(5) 0.0347(3) Uani 1 1 d .
N1 N 0.11848(17) 0.24066(14) 0.12203(6) 0.0311(3) Uani 1 1 d .
N2 N 0.26073(16) 0.26852(14) 0.09061(6) 0.0302(3) Uani 1 1 d .
C1 C 0.5012(2) 0.24462(16) 0.24190(7) 0.0282(4) Uani 1 1 d .
C2 C 0.3128(2) 0.23231(16) 0.25539(7) 0.0271(4) Uani 1 1 d .
H2A H 0.2547 0.3151 0.2435 0.032 Uiso 1 1 calc R
C3 C 0.2921(2) 0.13534(16) 0.20205(7) 0.0281(4) Uani 1 1 d .
H3A H 0.3207 0.0462 0.2173 0.034 Uiso 1 1 calc R
C4 C 0.4506(2) 0.19770(16) 0.17575(7) 0.0278(4) Uani 1 1 d .
H4A H 0.5297 0.1326 0.1596 0.033 Uiso 1 1 calc R
C5 C 0.5821(2) 0.37686(18) 0.25075(8) 0.0363(4) Uani 1 1 d .
H5A H 0.5986 0.3952 0.2944 0.054 Uiso 1 1 calc R
H5B H 0.5096 0.4434 0.2315 0.054 Uiso 1 1 calc R
H5C H 0.6905 0.3774 0.2320 0.054 Uiso 1 1 calc R
C6 C 0.6110(2) 0.1437(2) 0.27496(9) 0.0422(5) Uani 1 1 d .
H6A H 0.6195 0.1636 0.3186 0.063 Uiso 1 1 calc R
H6B H 0.7227 0.1451 0.2588 0.063 Uiso 1 1 calc R
H6C H 0.5615 0.0574 0.2687 0.063 Uiso 1 1 calc R
C7 C 0.2595(2) 0.19187(18) 0.31700(8) 0.0350(4) Uani 1 1 d .
H7A H 0.3207 0.1115 0.3306 0.042 Uiso 1 1 calc R
C8 C 0.1427(3) 0.3105(2) 0.39241(10) 0.0500(5) Uani 1 1 d .
H8A H 0.0901 0.3952 0.3820 0.060 Uiso 1 1 calc R
H8B H 0.1680 0.3070 0.4370 0.060 Uiso 1 1 calc R
C9 C 0.0304(3) 0.2004(2) 0.37206(9) 0.0559(6) Uani 1 1 d .
H9A H 0.0432 0.1257 0.4003 0.067 Uiso 1 1 calc R
H9B H -0.0882 0.2278 0.3694 0.067 Uiso 1 1 calc R
C10 C 0.1320(2) 0.12893(17) 0.16252(7) 0.0308(4) Uani 1 1 d .
H10A H 0.1305 0.0482 0.1381 0.037 Uiso 1 1 calc R
H10B H 0.0352 0.1271 0.1887 0.037 Uiso 1 1 calc R
C11 C 0.4040(2) 0.30607(17) 0.13064(7) 0.0306(4) Uani 1 1 d .
H11A H 0.3766 0.3857 0.1532 0.037 Uiso 1 1 calc R
H11B H 0.5006 0.3254 0.1058 0.037 Uiso 1 1 calc R
C12 C -0.0201(2) 0.31679(17) 0.11638(8) 0.0303(4) Uani 1 1 d .
C13 C -0.1467(2) 0.49648(19) 0.06598(10) 0.0431(5) Uani 1 1 d .
H13A H -0.1126 0.5852 0.0546 0.052 Uiso 1 1 calc R
H13B H -0.2112 0.5029 0.1031 0.052 Uiso 1 1 calc R
C14 C -0.2551(2) 0.4395(2) 0.01535(9) 0.0487(5) Uani 1 1 d .
H14A H -0.3494 0.4978 0.0056 0.073 Uiso 1 1 calc R
H14B H -0.2972 0.3550 0.0280 0.073 Uiso 1 1 calc R
H14C H -0.1896 0.4285 -0.0207 0.073 Uiso 1 1 calc R
C15 C 0.2797(2) 0.21813(16) 0.03395(7) 0.0288(4) Uani 1 1 d .
C16 C 0.1462(2) 0.1120(2) -0.05051(8) 0.0391(4) Uani 1 1 d .
H16A H 0.2076 0.1747 -0.0751 0.047 Uiso 1 1 calc R
H16B H 0.0311 0.1046 -0.0688 0.047 Uiso 1 1 calc R
C17 C 0.2301(2) -0.0176(2) -0.05250(9) 0.0454(5) Uani 1 1 d .
H17A H 0.2290 -0.0482 -0.0947 0.068 Uiso 1 1 calc R
H17B H 0.1702 -0.0798 -0.0279 0.068 Uiso 1 1 calc R
H17C H 0.3458 -0.0097 -0.0362 0.068 Uiso 1 1 calc R

loop_
_atom_site_aniso_label
_atom_site_aniso_U_11
_atom_site_aniso_U_22
_atom_site_aniso_U_33
_atom_site_aniso_U_23
_atom_site_aniso_U_13
_atom_site_aniso_U_12
O1 0.0450(8) 0.0701(10) 0.0328(7) -0.0201(7) 0.0116(6) -0.0234(7)
O2 0.0422(8) 0.0719(10) 0.0293(7) -0.0113(6) 0.0102(6) -0.0255(7)
O3 0.0318(7) 0.0446(8) 0.0447(8) -0.0016(6) 0.0156(6) 0.0011(6)
O4 0.0311(6) 0.0344(7) 0.0429(7) 0.0043(6) 0.0040(5) -0.0009(5)
O5 0.0320(7) 0.0475(8) 0.0313(7) -0.0056(6) 0.0113(5) -0.0073(6)
O6 0.0279(6) 0.0481(8) 0.0282(6) -0.0048(5) 0.0024(5) -0.0037(5)
N1 0.0248(7) 0.0424(9) 0.0270(7) 0.0060(6) 0.0080(6) -0.0007(6)
N2 0.0225(7) 0.0438(9) 0.0247(7) 0.0011(6) 0.0057(6) -0.0020(6)
C1 0.0280(8) 0.0298(9) 0.0268(8) -0.0018(7) 0.0027(7) 0.0014(7)
C2 0.0273(8) 0.0280(9) 0.0261(8) -0.0006(7) 0.0035(7) 0.0006(7)
C3 0.0315(9) 0.0256(8) 0.0274(8) -0.0007(7) 0.0044(7) -0.0016(7)
C4 0.0262(8) 0.0283(9) 0.0291(9) -0.0054(7) 0.0038(7) 0.0020(7)
C5 0.0339(9) 0.0401(10) 0.0353(10) -0.0085(8) 0.0055(8) -0.0072(8)
C6 0.0366(10) 0.0455(12) 0.0437(11) 0.0028(9) -0.0041(8) 0.0077(9)
C7 0.0356(9) 0.0402(10) 0.0293(9) -0.0034(8) 0.0039(7) -0.0088(8)
C8 0.0556(13) 0.0537(13) 0.0427(11) -0.0100(10) 0.0203(10) -0.0109(10)
C9 0.0493(13) 0.0812(17) 0.0386(12) -0.0132(11) 0.0145(10) -0.0175(12)
C10 0.0326(9) 0.0311(9) 0.0291(9) -0.0002(7) 0.0047(7) -0.0047(7)
C11 0.0297(9) 0.0347(9) 0.0277(9) -0.0003(7) 0.0048(7) -0.0060(7)
C12 0.0296(9) 0.0346(10) 0.0270(8) -0.0063(7) 0.0046(7) -0.0025(7)
C13 0.0382(10) 0.0316(10) 0.0595(13) 0.0022(9) 0.0029(9) 0.0061(8)
C14 0.0350(10) 0.0577(13) 0.0533(13) 0.0111(10) 0.0005(9) -0.0054(9)
C15 0.0269(8) 0.0334(9) 0.0262(9) 0.0028(7) 0.0029(7) -0.0003(7)
C16 0.0387(10) 0.0520(12) 0.0263(9) -0.0057(8) -0.0010(8) -0.0026(9)
C17 0.0404(11) 0.0493(12) 0.0468(12) -0.0107(10) 0.0051(9) -0.0030(9)

loop_
_atom_type_symbol
_atom_type_description
_atom_type_scat_dispersion_real
_atom_type_scat_dispersion_imag
_atom_type_scat_source
C C 0.0033 0.0016 'International Tables Vol C Tables 4.2.6.8 and 6.1.1.4'
H H 0.0000 0.0000 'International Tables Vol C Tables 4.2.6.8 and 6.1.1.4'
N N 0.0061 0.0033 'International Tables Vol C Tables 4.2.6.8 and 6.1.1.4'
O O 0.0106 0.0060 'International Tables Vol C Tables 4.2.6.8 and 6.1.1.4'

loop_
_geom_angle_atom_site_label_1
_geom_angle_atom_site_label_2
_geom_angle_atom_site_label_3
_geom_angle
C8 O1 C7 108.37(14)
C7 O2 C9 105.99(14)
C12 O4 C13 115.03(14)
C15 O6 C16 115.33(13)
C12 N1 N2 121.41(14)
C12 N1 C10 123.12(14)
N2 N1 C10 115.42(13)
C15 N2 N1 120.48(14)
C15 N2 C11 121.88(13)
N1 N2 C11 113.16(12)
C5 C1 C6 108.65(15)
C5 C1 C2 117.41(14)
C6 C1 C2 113.27(14)
C5 C1 C4 118.98(14)
C6 C1 C4 110.34(14)
C2 C1 C4 86.86(12)
C7 C2 C3 118.82(14)
C7 C2 C1 121.24(14)
C3 C2 C1 88.54(12)
C7 C2 H2A 108.8
C3 C2 H2A 108.8
C1 C2 H2A 108.8
C10 C3 C2 121.25(14)
C10 C3 C4 119.15(14)
C2 C3 C4 87.59(12)
C10 C3 H3A 109.0
C2 C3 H3A 109.0
C4 C3 H3A 109.0
C11 C4 C3 111.45(13)
C11 C4 C1 114.84(14)
C3 C4 C1 87.67(12)
C11 C4 H4A 113.5
C3 C4 H4A 113.5
C1 C4 H4A 113.5
C1 C5 H5A 109.5
C1 C5 H5B 109.5
H5A C5 H5B 109.5
C1 C5 H5C 109.5
H5A C5 H5C 109.5
H5B C5 H5C 109.5
C1 C6 H6A 109.5
C1 C6 H6B 109.5
H6A C6 H6B 109.5
C1 C6 H6C 109.5
H6A C6 H6C 109.5
H6B C6 H6C 109.5
O2 C7 O1 106.60(14)
O2 C7 C2 109.36(14)
O1 C7 C2 110.97(14)
O2 C7 H7A 109.9
O1 C7 H7A 109.9
C2 C7 H7A 109.9
O1 C8 C9 104.72(16)
O1 C8 H8A 110.8
C9 C8 H8A 110.8
O1 C8 H8B 110.8
C9 C8 H8B 110.8
H8A C8 H8B 108.9
O2 C9 C8 103.37(16)
O2 C9 H9A 111.1
C8 C9 H9A 111.1
O2 C9 H9B 111.1
C8 C9 H9B 111.1
H9A C9 H9B 109.1
N1 C10 C3 110.52(13)
N1 C10 H10A 109.5
C3 C10 H10A 109.5
N1 C10 H10B 109.5
C3 C10 H10B 109.5
H10A C10 H10B 108.1
N2 C11 C4 110.79(13)
N2 C11 H11A 109.5
C4 C11 H11A 109.5
N2 C11 H11B 109.5
C4 C11 H11B 109.5
H11A C11 H11B 108.1
O3 C12 O4 125.23(16)
O3 C12 N1 122.90(16)
O4 C12 N1 111.87(14)
O4 C13 C14 111.36(16)
O4 C13 H13A 109.4
C14 C13 H13A 109.4
O4 C13 H13B 109.4
C14 C13 H13B 109.4
H13A C13 H13B 108.0
C13 C14 H14A 109.5
C13 C14 H14B 109.5
H14A C14 H14B 109.5
C13 C14 H14C 109.5
H14A C14 H14C 109.5
H14B C14 H14C 109.5
O5 C15 O6 124.82(15)
O5 C15 N2 123.19(16)
O6 C15 N2 111.93(14)
O6 C16 C17 111.94(15)
O6 C16 H16A 109.2
C17 C16 H16A 109.2
O6 C16 H16B 109.2
C17 C16 H16B 109.2
H16A C16 H16B 107.9
C16 C17 H17A 109.5
C16 C17 H17B 109.5
H17A C17 H17B 109.5
C16 C17 H17C 109.5
H17A C17 H17C 109.5
H17B C17 H17C 109.5

loop_
_geom_bond_atom_site_label_1
_geom_bond_atom_site_label_2
_geom_bond_distance
O1 C8 1.411(2)
O1 C7 1.422(2)
O2 C7 1.409(2)
O2 C9 1.412(2)
O3 C12 1.211(2)
O4 C12 1.342(2)
O4 C13 1.453(2)
O5 C15 1.210(2)
O6 C15 1.339(2)
O6 C16 1.455(2)
N1 C12 1.360(2)
N1 N2 1.3932(18)
N1 C10 1.456(2)
N2 C15 1.365(2)
N2 C11 1.462(2)
C1 C5 1.517(2)
C1 C6 1.522(2)
C1 C2 1.559(2)
C1 C4 1.565(2)
C2 C7 1.500(2)
C2 C3 1.543(2)
C2 H2A 1.0000
C3 C10 1.512(2)
C3 C4 1.561(2)
C3 H3A 1.0000
C4 C11 1.526(2)
C4 H4A 1.0000
C5 H5A 0.9800
C5 H5B 0.9800
C5 H5C 0.9800
C6 H6A 0.9800
C6 H6B 0.9800
C6 H6C 0.9800
C7 H7A 1.0000
C8 C9 1.502(3)
C8 H8A 0.9900
C8 H8B 0.9900
C9 H9A 0.9900
C9 H9B 0.9900
C10 H10A 0.9900
C10 H10B 0.9900
C11 H11A 0.9900
C11 H11B 0.9900
C13 C14 1.495(3)
C13 H13A 0.9900
C13 H13B 0.9900
C14 H14A 0.9800
C14 H14B 0.9800
C14 H14C 0.9800
C16 C17 1.497(3)
C16 H16A 0.9900
C16 H16B 0.9900
C17 H17A 0.9800
C17 H17B 0.9800
C17 H17C 0.9800

loop_
_geom_torsion_atom_site_label_1
_geom_torsion_atom_site_label_2
_geom_torsion_atom_site_label_3
_geom_torsion_atom_site_label_4
_geom_torsion
C12 N1 N2 C15 -90.1(2)
C10 N1 N2 C15 92.29(18)
C12 N1 N2 C11 113.21(17)
C10 N1 N2 C11 -64.41(18)
C5 C1 C2 C7 -92.6(2)
C6 C1 C2 C7 35.3(2)
C4 C1 C2 C7 146.15(16)
C5 C1 C2 C3 144.10(15)
C6 C1 C2 C3 -87.93(15)
C4 C1 C2 C3 22.89(12)
C7 C2 C3 C10 88.7(2)
C1 C2 C3 C10 -145.96(15)
C7 C2 C3 C4 -148.25(15)
C1 C2 C3 C4 -22.94(12)
C10 C3 C4 C11 31.9(2)
C2 C3 C4 C11 -92.97(14)
C10 C3 C4 C1 147.69(15)
C2 C3 C4 C1 22.86(12)
C5 C1 C4 C11 -29.8(2)
C6 C1 C4 C11 -156.32(15)
C2 C1 C4 C11 90.00(15)
C5 C1 C4 C3 -142.40(15)
C6 C1 C4 C3 91.06(15)
C2 C1 C4 C3 -22.62(12)
C9 O2 C7 O1 -29.1(2)
C9 O2 C7 C2 -149.16(17)
C8 O1 C7 O2 12.2(2)
C8 O1 C7 C2 131.20(17)
C3 C2 C7 O2 -63.3(2)
C1 C2 C7 O2 -170.71(14)
C3 C2 C7 O1 179.39(14)
C1 C2 C7 O1 72.0(2)
C7 O1 C8 C9 8.3(2)
C7 O2 C9 C8 33.4(2)
O1 C8 C9 O2 -25.5(2)
C12 N1 C10 C3 -129.56(16)
N2 N1 C10 C3 48.01(18)
C2 C3 C10 N1 73.48(18)
C4 C3 C10 N1 -32.9(2)
C15 N2 C11 C4 -96.65(18)
N1 N2 C11 C4 59.68(18)
C3 C4 C11 N2 -42.21(18)
C1 C4 C11 N2 -139.89(14)
C13 O4 C12 O3 -6.0(2)
C13 O4 C12 N1 174.23(14)
N2 N1 C12 O3 179.16(15)
C10 N1 C12 O3 -3.4(3)
N2 N1 C12 O4 -1.0(2)
C10 N1 C12 O4 176.38(14)
C12 O4 C13 C14 -83.79(19)
C16 O6 C15 O5 -1.2(2)
C16 O6 C15 N2 176.12(14)
N1 N2 C15 O5 -173.02(15)
C11 N2 C15 O5 -18.4(3)
N1 N2 C15 O6 9.6(2)
C11 N2 C15 O6 164.23(14)
C15 O6 C16 C17 81.52(19)
